data_9016048
loop_
_publ_author_name
'Averbuch-Pouchot, M. T.'
'Guitel, J. C.'

_publ_section_title
;
 Structure cristalline d'un tripolyphosphate acide mixte zinc-argent
 nonahydrate: Zn2 Ag0.62 H0.38 P3 O10 (H2 O)9
;
_journal_issue 8
_journal_name_full 'Acta Crystallographica, Section B'
_journal_page_first 2270
_journal_page_last 2274
_journal_paper_doi 10.1107/S0567740876007577
_journal_volume 32
_journal_year 1976
_chemical_formula_sum 'Ag0.62 O19 P3 Zn2'
_space_group_IT_number 2
_symmetry_space_group_name_Hall '-P 1'
_symmetry_space_group_name_H-M 'P -1'
_cell_angle_alpha 101.08
_cell_angle_beta 109.81
_cell_angle_gamma 98.87
_cell_length_a 10.473
_cell_length_b 10.683
_cell_length_c 8.629
_cell_formula_units_Z 2
_cell_volume 865.860
_database_code_amcsd 0015949
_exptl_crystal_density_diffrn 2.281
_cod_duplicate_entry 1008001
_cod_original_formula_sum 'Zn2 Ag.62 P3 O19'
_cod_database_code 9016048
_amcsd_formula_title 'Ag0.62 H18.38 O19 P3 Zn2'

loop_
_space_group_symop_operation_xyz
x,y,z
-x,-y,-z

loop_
_atom_site_label
_atom_site_fract_x
_atom_site_fract_y
_atom_site_fract_z
_atom_site_occupancy
Zn1 0.00000 0.00000 0.00000 1.00000
Zn2 0.50000 0.50000 0.50000 1.00000
Zn3 0.49618 0.04802 0.76801 1.00000
Ag1 0.02347 0.14238 0.41954 0.62000
P1 0.28901 0.06500 0.96031 1.00000
P2 0.28297 0.22409 0.27121 1.00000
P3 0.54975 0.20593 0.50696 1.00000
O1 0.13180 0.02810 0.87660 1.00000
O2 0.35810 0.11010 0.84590 1.00000
O3 0.65360 0.04040 0.96250 1.00000
O4 0.33410 0.19640 0.11590 1.00000
O5 0.13740 0.14590 0.21890 1.00000
O6 0.31150 0.36880 0.33770 1.00000
O7 0.38030 0.16360 0.40840 1.00000
O8 0.60420 0.11850 0.39610 1.00000
O9 0.57620 0.17650 0.67740 1.00000
O10 0.59990 0.34890 0.52430 1.00000
O11 0.90450 0.14710 0.89920 1.00000
O12 0.44450 0.48480 0.71540 1.00000
O13 0.21790 0.27960 0.67860 1.00000
O14 0.91800 0.32330 0.38530 1.00000
O15 0.87240 0.06100 0.54790 1.00000
O16 0.69140 0.43450 0.92010 1.00000
O17 0.66090 0.31060 0.15900 1.00000
O18 0.07160 0.36560 0.89270 1.00000
O19 0.90660 0.48420 0.67070 1.00000

loop_
_cod_related_entry_id
_cod_related_entry_database
_cod_related_entry_code
1 AMCSD 0015949
